data_4114122
loop_
_publ_author_name
'M. F. Semmelhack'
'Lingyun Wu'
'Robert A. Pascal'
'Douglas M. Ho'

_publ_contact_author_address
; Princeton University
  Department of Chemistry
  Princeton, NJ   08544-1009
  USA
;
_publ_contact_author_email ho@princeton.edu
_publ_contact_author_fax (609)2586746
_publ_contact_author_name 'Dr. Douglas M. Ho'
_publ_contact_author_phone (609)2583160
_publ_section_title
;
 Conformational Control in Activation of an Enediyne
;
_journal_name_full 'Journal of the American Chemical Society'
_journal_page_first 10496
_journal_page_last 10497
_journal_paper_doi 10.1021/ja036763e
_journal_volume 125
_journal_year 2003
_chemical_compound_source 'chemical synthesis'
_chemical_formula_iupac 'C28 H24 O6 . C H2 Cl2'
_chemical_formula_moiety 'C28 H24 O6, C H2 Cl2'
_chemical_formula_structural 'C28 H24 O6, C H2 Cl2'
_chemical_formula_sum 'C29 H26 Cl2 O6'
_chemical_formula_weight 541.40
_chemical_name_systematic
; 
 2,15-Dihydroxy-11,24-dioxapentacyclo[7.4.1.1^10,13^,7.4.1.1^23,26^]-
 triaconta-5,18-diene-3,7,16,20-tetrayne-12,25-dione Dichloromethane Solvate
;
_space_group_IT_number 2
_symmetry_cell_setting triclinic
_symmetry_space_group_name_Hall '-P 1'
_symmetry_space_group_name_H-M 'P -1'
_atom_sites_solution_hydrogens geom
_atom_sites_solution_primary direct
_atom_sites_solution_secondary difmap
_audit_creation_method SHELXL
_cell_angle_alpha 97.534(2)
_cell_angle_beta 96.639(3)
_cell_angle_gamma 100.131(3)
_cell_formula_units_Z 2
_cell_length_a 7.0970(4)
_cell_length_b 12.8795(8)
_cell_length_c 14.9886(9)
_cell_measurement_reflns_used 8303
_cell_measurement_temperature 200(2)
_cell_measurement_theta_max 24.99
_cell_measurement_theta_min 1.38
_cell_volume 1323.47(14)
_computing_cell_refinement DENZO-SMN
_computing_data_collection 'Nonius COLLECT'
_computing_data_reduction 'DENZO-SMN, PLATON'
_computing_molecular_graphics 'Siemens SHELXTL'
_computing_publication_material 'Siemens SHELXTL'
_computing_structure_refinement 'Siemens SHELXTL'
_computing_structure_solution 'Siemens SHELXTL'
_diffrn_ambient_temperature 200(2)
_diffrn_measured_fraction_theta_full 0.975
_diffrn_measured_fraction_theta_max 0.975
_diffrn_measurement_device 'Nonius KappaCCD'
_diffrn_measurement_method '\w scans; 800 0.5\% rotations'
_diffrn_radiation_monochromator graphite
_diffrn_radiation_source 'fine-focus sealed tube'
_diffrn_radiation_type 'Mo K\a'
_diffrn_radiation_wavelength 0.71073
_diffrn_reflns_av_R_equivalents 0.0420
_diffrn_reflns_av_sigmaI/netI 0.0743
_diffrn_reflns_limit_h_max 8
_diffrn_reflns_limit_h_min 0
_diffrn_reflns_limit_k_max 15
_diffrn_reflns_limit_k_min -15
_diffrn_reflns_limit_l_max 17
_diffrn_reflns_limit_l_min -17
_diffrn_reflns_number 8303
_diffrn_reflns_theta_full 24.99
_diffrn_reflns_theta_max 24.99
_diffrn_reflns_theta_min 1.38
_diffrn_standards_decay_% 0
_diffrn_standards_number 0
_exptl_absorpt_coefficient_mu 0.287
_exptl_absorpt_correction_type none
_exptl_crystal_colour Colorless
_exptl_crystal_density_diffrn 1.359
_exptl_crystal_description Prism
_exptl_crystal_F_000 564
_exptl_crystal_size_max 0.23
_exptl_crystal_size_mid 0.11
_exptl_crystal_size_min 0.10
_refine_diff_density_max 0.293
_refine_diff_density_min -0.200
_refine_diff_density_rms 0.048
_refine_ls_extinction_method none
_refine_ls_goodness_of_fit_all 1.054
_refine_ls_goodness_of_fit_obs 1.228
_refine_ls_hydrogen_treatment mixed
_refine_ls_matrix_type full
_refine_ls_number_parameters 313
_refine_ls_number_reflns 4540
_refine_ls_number_restraints 0
_refine_ls_restrained_S_all 1.054
_refine_ls_restrained_S_obs 1.228
_refine_ls_R_factor_all 0.0908
_refine_ls_R_factor_obs 0.0587
_refine_ls_shift/esd_max 0.000
_refine_ls_shift/esd_mean 0.000
_refine_ls_structure_factor_coef Fsqd
_refine_ls_weighting_details 'w=1/[\s^2^(Fo^2^)+(0.0878P)^2^] where P=(Fo^2^+2Fc^2^)/3'
_refine_ls_weighting_scheme calc
_refine_ls_wR_factor_all 0.1674
_refine_ls_wR_factor_obs 0.1528
_reflns_number_observed 2889
_reflns_number_total 4540
_reflns_observed_criterion I>2\s(I)
_cod_data_source_file ja036763esi20030619_121828_3.cif
_cod_data_source_block mfs016f
_cod_database_code 4114122

loop_
_symmetry_equiv_pos_as_xyz
'x, y, z'
'-x, -y, -z'

loop_
_atom_site_aniso_label
_atom_site_aniso_U_11
_atom_site_aniso_U_22
_atom_site_aniso_U_33
_atom_site_aniso_U_23
_atom_site_aniso_U_13
_atom_site_aniso_U_12
C1 0.0405(13) 0.0374(15) 0.0420(15) 0.0052(11) 0.0098(11) 0.0032(11)
C2 0.0411(14) 0.040(2) 0.0384(15) 0.0036(11) 0.0061(11) -0.0013(11)
C3 0.045(2) 0.051(2) 0.0367(15) 0.0092(12) 0.0091(12) 0.0069(13)
C4 0.043(2) 0.057(2) 0.0321(14) 0.0130(12) 0.0056(11) 0.0081(13)
C5 0.0370(14) 0.074(2) 0.040(2) 0.0191(14) 0.0014(11) 0.0022(13)
C6 0.0357(14) 0.071(2) 0.039(2) 0.0094(14) 0.0015(11) -0.0066(13)
C7 0.0418(14) 0.049(2) 0.039(2) 0.0033(13) 0.0097(12) -0.0015(12)
C8 0.0431(14) 0.049(2) 0.040(2) 0.0032(13) 0.0121(12) 0.0032(12)
C9 0.0443(14) 0.050(2) 0.0317(14) 0.0068(11) 0.0043(11) 0.0079(12)
C10 0.0429(14) 0.045(2) 0.0364(14) 0.0011(12) 0.0070(11) 0.0087(11)
O11 0.0406(10) 0.0531(12) 0.0345(10) 0.0035(8) 0.0051(7) -0.0001(8)
C12 0.045(2) 0.036(2) 0.040(2) 0.0003(11) 0.0057(12) -0.0019(11)
C13 0.0479(14) 0.040(2) 0.0348(14) 0.0083(11) 0.0053(11) 0.0037(11)
C14 0.0337(12) 0.042(2) 0.0337(14) 0.0047(11) 0.0021(10) 0.0028(10)
C15 0.0347(13) 0.043(2) 0.0336(14) 0.0031(11) 0.0019(10) 0.0021(11)
C16 0.0414(14) 0.044(2) 0.0369(14) 0.0039(12) 0.0074(11) 0.0051(12)
C17 0.049(2) 0.046(2) 0.0284(13) 0.0008(11) 0.0089(11) 0.0018(13)
C18 0.062(2) 0.044(2) 0.046(2) -0.0061(13) 0.0190(13) -0.0107(13)
C19 0.071(2) 0.056(2) 0.044(2) -0.0060(14) 0.0158(14) -0.0173(15)
C20 0.058(2) 0.053(2) 0.041(2) 0.0019(14) 0.0140(14) -0.0140(13)
C21 0.052(2) 0.055(2) 0.041(2) 0.0114(14) 0.0056(13) -0.0027(13)
C22 0.051(2) 0.038(2) 0.043(2) 0.0103(12) 0.0100(12) 0.0062(12)
C23 0.0448(15) 0.046(2) 0.049(2) 0.0092(13) 0.0040(12) 0.0105(12)
O24 0.0466(10) 0.0456(11) 0.0398(10) 0.0004(8) 0.0048(8) 0.0030(8)
C25 0.0362(13) 0.042(2) 0.041(2) 0.0014(12) 0.0061(11) 0.0011(11)
C26 0.0356(13) 0.045(2) 0.0407(15) 0.0026(12) 0.0092(11) 0.0051(11)
C27 0.0377(13) 0.046(2) 0.0364(14) 0.0039(11) 0.0067(11) 0.0011(11)
C28 0.0406(14) 0.054(2) 0.053(2) 0.0086(13) 0.0085(12) 0.0113(12)
C29 0.0429(14) 0.041(2) 0.0362(14) 0.0049(11) 0.0079(11) 0.0038(11)
C30 0.053(2) 0.039(2) 0.043(2) 0.0045(12) 0.0065(12) 0.0083(12)
O31 0.0504(11) 0.0658(14) 0.0443(12) 0.0151(9) 0.0115(9) -0.0007(9)
O32 0.0404(10) 0.0629(13) 0.0430(11) -0.0001(9) 0.0065(8) -0.0008(8)
O33 0.0449(10) 0.0535(12) 0.0352(10) 0.0095(9) 0.0134(8) 0.0050(8)
O34 0.0603(11) 0.0374(12) 0.0553(12) 0.0053(9) 0.0072(9) 0.0022(9)

loop_
_atom_site_label
_atom_site_type_symbol
_atom_site_fract_x
_atom_site_fract_y
_atom_site_fract_z
_atom_site_U_iso_or_equiv
_atom_site_thermal_displace_type
_atom_site_occupancy
_atom_site_calc_flag
_atom_site_refinement_flags
C1 C -0.4740(3) 0.2018(2) 0.8870(2) 0.0403(6) Uani 1 d .
H1 H -0.4819(3) 0.2761(2) 0.9131(2) 0.048 Uiso 1 calc R
C2 C -0.3612(3) 0.1544(2) 0.9591(2) 0.0412(6) Uani 1 d .
H2 H -0.3543(3) 0.0796(2) 0.9339(2) 0.049 Uiso 1 calc R
C3 C -0.1628(4) 0.2169(2) 0.9858(2) 0.0439(6) Uani 1 d .
C4 C -0.0051(4) 0.2696(2) 1.0125(2) 0.0435(6) Uani 1 d .
C5 C 0.1788(4) 0.3306(2) 1.0515(2) 0.0508(7) Uani 1 d .
H5 H 0.2414(4) 0.3097(2) 1.1038(2) 0.061 Uiso 1 calc R
C6 C 0.2715(4) 0.4151(2) 1.0206(2) 0.0508(7) Uani 1 d .
H6 H 0.3923(4) 0.4512(2) 1.0540(2) 0.061 Uiso 1 calc R
C7 C 0.2029(4) 0.4552(2) 0.9411(2) 0.0446(6) Uani 1 d .
C8 C 0.1565(4) 0.4893(2) 0.8729(2) 0.0445(6) Uani 1 d .
C9 C 0.1132(4) 0.5315(2) 0.7880(2) 0.0421(6) Uani 1 d .
H9 H -0.0270(4) 0.5355(2) 0.7792(2) 0.051 Uiso 1 calc R
C10 C 0.2322(3) 0.6433(2) 0.7916(2) 0.0416(6) Uani 1 d .
H10 H 0.2144(3) 0.6932(2) 0.8456(2) 0.050 Uiso 1 calc R
O11 O 0.4367(2) 0.63485(14) 0.79161(11) 0.0442(5) Uani 1 d .
C12 C 0.4708(4) 0.6195(2) 0.7046(2) 0.0423(6) Uani 1 d .
C13 C 0.2892(4) 0.6190(2) 0.6416(2) 0.0414(6) Uani 1 d .
H13 H 0.3157(4) 0.6503(2) 0.5857(2) 0.050 Uiso 1 calc R
C14 C 0.1699(3) 0.5030(2) 0.6200(2) 0.0374(6) Uani 1 d .
H14 H 0.0366(3) 0.5065(2) 0.5922(2) 0.045 Uiso 1 calc R
C15 C 0.2553(3) 0.4324(2) 0.5509(2) 0.0384(6) Uani 1 d .
H15 H 0.3855(3) 0.4236(2) 0.5786(2) 0.046 Uiso 1 calc R
C16 C 0.1290(4) 0.3271(2) 0.5237(2) 0.0413(6) Uani 1 d .
C17 C 0.0187(4) 0.2438(2) 0.4985(2) 0.0424(6) Uani 1 d .
C18 C -0.1085(4) 0.1456(2) 0.4630(2) 0.0536(7) Uani 1 d .
H18 H -0.0742(4) 0.1022(2) 0.4135(2) 0.064 Uiso 1 calc R
C19 C -0.2731(4) 0.1092(3) 0.4938(2) 0.0614(8) Uani 1 d .
H19 H -0.3502(4) 0.0444(3) 0.4615(2) 0.074 Uiso 1 calc R
C20 C -0.3437(4) 0.1581(2) 0.5701(2) 0.0538(7) Uani 1 d .
C21 C -0.4108(4) 0.1936(2) 0.6349(2) 0.0505(7) Uani 1 d .
C22 C -0.4972(4) 0.2245(2) 0.7168(2) 0.0439(6) Uani 1 d .
H22 H -0.5014(4) 0.3022(2) 0.7219(2) 0.053 Uiso 1 calc R
C23 C -0.7051(4) 0.1615(2) 0.7092(2) 0.0463(7) Uani 1 d .
H23 H -0.7868(4) 0.1705(2) 0.6528(2) 0.056 Uiso 1 calc R
O24 O -0.6950(2) 0.04895(14) 0.71159(11) 0.0454(5) Uani 1 d .
C25 C -0.6774(3) 0.0335(2) 0.7994(2) 0.0410(6) Uani 1 d .
C26 C -0.6826(3) 0.1360(2) 0.8597(2) 0.0409(6) Uani 1 d .
H26 H -0.7492(3) 0.1234(2) 0.9137(2) 0.049 Uiso 1 calc R
C27 C -0.3708(3) 0.2067(2) 0.8023(2) 0.0409(6) Uani 1 d .
H27A H -0.3244(3) 0.1391(2) 0.7882(2) 0.049 Uiso 1 calc R
H27B H -0.2560(3) 0.2653(2) 0.8169(2) 0.049 Uiso 1 calc R
C28 C -0.7947(4) 0.1913(2) 0.7935(2) 0.0487(7) Uani 1 d .
H28A H -0.9354(4) 0.1622(2) 0.7850(2) 0.058 Uiso 1 calc R
H28B H -0.7706(4) 0.2695(2) 0.8129(2) 0.058 Uiso 1 calc R
C29 C 0.1527(4) 0.4545(2) 0.7069(2) 0.0405(6) Uani 1 d .
H29A H 0.2741(4) 0.4298(2) 0.7249(2) 0.049 Uiso 1 calc R
H29B H 0.0466(4) 0.3910(2) 0.6939(2) 0.049 Uiso 1 calc R
C30 C 0.1853(4) 0.6860(2) 0.7034(2) 0.0453(6) Uani 1 d .
H30A H 0.2389(4) 0.7633(2) 0.7089(2) 0.054 Uiso 1 calc R
H30B H 0.0444(4) 0.6723(2) 0.6826(2) 0.054 Uiso 1 calc R
O31 O -0.4647(3) 0.1522(2) 1.03462(13) 0.0540(5) Uani 1 d .
H31 H -0.4117(52) 0.1183(29) 1.0723(23) 0.081 Uiso 1 d .
O32 O 0.6279(3) 0.6074(2) 0.68697(11) 0.0508(5) Uani 1 d .
O33 O 0.2756(2) 0.4869(2) 0.47452(12) 0.0442(5) Uani 1 d .
H33 H 0.3209(46) 0.4516(28) 0.4345(22) 0.066 Uiso 1 d .
O34 O -0.6536(3) -0.0519(2) 0.81936(13) 0.0522(5) Uani 1 d .

loop_
_atom_type_symbol
_atom_type_description
_atom_type_scat_dispersion_real
_atom_type_scat_dispersion_imag
_atom_type_scat_source
C C 0.0033 0.0016 'International Tables Vol C Tables 4.2.6.8 and 6.1.1.4'
H H 0.0000 0.0000 'International Tables Vol C Tables 4.2.6.8 and 6.1.1.4'
O O 0.0106 0.0060 'International Tables Vol C Tables 4.2.6.8 and 6.1.1.4'
Cl Cl 0.1484 0.1585 'International Tables Vol C Tables 4.2.6.8 and 6.1.1.4'

loop_
_geom_angle_atom_site_label_1
_geom_angle_atom_site_label_2
_geom_angle_atom_site_label_3
_geom_angle
_geom_angle_publ_flag
C2 C1 C27 111.0(2) yes
C2 C1 C26 110.8(2) yes
C27 C1 C26 109.9(2) yes
C2 C1 H1 108.36(14) ?
C27 C1 H1 108.36(14) ?
C26 C1 H1 108.36(13) ?
O31 C2 C3 111.4(2) yes
O31 C2 C1 107.8(2) yes
C3 C2 C1 111.1(2) yes
O31 C2 H2 108.86(13) ?
C3 C2 H2 108.86(14) ?
C1 C2 H2 108.86(14) ?
C4 C3 C2 175.9(3) yes
C3 C4 C5 175.3(3) yes
C6 C5 C4 125.3(2) yes
C6 C5 H5 117.33(15) ?
C4 C5 H5 117.33(15) ?
C5 C6 C7 125.0(2) yes
C5 C6 H6 117.50(15) ?
C7 C6 H6 117.50(15) ?
C8 C7 C6 176.0(3) yes
C7 C8 C9 176.1(3) yes
C8 C9 C10 111.3(2) yes
C8 C9 C29 109.5(2) yes
C10 C9 C29 110.5(2) yes
C8 C9 H9 108.48(14) ?
C10 C9 H9 108.48(13) ?
C29 C9 H9 108.48(13) ?
O11 C10 C30 102.6(2) yes
O11 C10 C9 108.3(2) yes
C30 C10 C9 110.7(2) yes
O11 C10 H10 111.62(11) ?
C30 C10 H10 111.62(13) ?
C9 C10 H10 111.62(13) ?
C12 O11 C10 108.4(2) yes
O32 C12 O11 120.7(2) yes
O32 C12 C13 129.6(2) yes
O11 C12 C13 109.7(2) yes
C12 C13 C30 100.8(2) yes
C12 C13 C14 108.5(2) yes
C30 C13 C14 108.5(2) yes
C12 C13 H13 112.78(14) ?
C30 C13 H13 112.78(14) ?
C14 C13 H13 112.78(12) ?
C29 C14 C15 111.1(2) yes
C29 C14 C13 110.8(2) yes
C15 C14 C13 111.8(2) yes
C29 C14 H14 107.68(12) ?
C15 C14 H14 107.68(12) ?
C13 C14 H14 107.68(12) ?
O33 C15 C16 110.9(2) yes
O33 C15 C14 106.9(2) yes
C16 C15 C14 110.9(2) yes
O33 C15 H15 109.37(11) ?
C16 C15 H15 109.37(13) ?
C14 C15 H15 109.37(12) ?
C17 C16 C15 176.2(3) yes
C16 C17 C18 176.4(3) yes
C19 C18 C17 125.1(3) yes
C19 C18 H18 117.5(2) ?
C17 C18 H18 117.47(15) ?
C18 C19 C20 126.2(3) yes
C18 C19 H19 116.9(2) ?
C20 C19 H19 116.9(2) ?
C21 C20 C19 175.9(3) yes
C20 C21 C22 173.5(3) yes
C21 C22 C23 110.5(2) yes
C21 C22 C27 110.0(2) yes
C23 C22 C27 111.0(2) yes
C21 C22 H22 108.41(15) ?
C23 C22 H22 108.41(14) ?
C27 C22 H22 108.41(14) ?
O24 C23 C28 102.8(2) yes
O24 C23 C22 107.8(2) yes
C28 C23 C22 111.1(2) yes
O24 C23 H23 111.58(12) ?
C28 C23 H23 111.58(13) ?
C22 C23 H23 111.58(13) ?
C25 O24 C23 108.1(2) yes
O34 C25 O24 120.5(2) yes
O34 C25 C26 129.9(2) yes
O24 C25 C26 109.5(2) yes
C25 C26 C28 100.7(2) yes
C25 C26 C1 109.2(2) yes
C28 C26 C1 108.9(2) yes
C25 C26 H26 112.42(14) ?
C28 C26 H26 112.42(13) ?
C1 C26 H26 112.42(13) ?
C1 C27 C22 114.6(2) yes
C1 C27 H27A 108.60(13) ?
C22 C27 H27A 108.60(13) ?
C1 C27 H27B 108.60(13) ?
C22 C27 H27B 108.60(13) ?
H27A C27 H27B 107.6 ?
C23 C28 C26 99.1(2) yes
C23 C28 H28A 111.95(14) ?
C26 C28 H28A 111.95(14) ?
C23 C28 H28B 111.95(15) ?
C26 C28 H28B 111.95(14) ?
H28A C28 H28B 109.6 ?
C14 C29 C9 114.4(2) yes
C14 C29 H29A 108.66(12) ?
C9 C29 H29A 108.66(12) ?
C14 C29 H29B 108.66(13) ?
C9 C29 H29B 108.66(13) ?
H29A C29 H29B 107.6 ?
C10 C30 C13 99.4(2) yes
C10 C30 H30A 111.90(14) ?
C13 C30 H30A 111.90(14) ?
C10 C30 H30B 111.90(14) ?
C13 C30 H30B 111.90(13) ?
H30A C30 H30B 109.6 ?
C2 O31 H31 108.6(24) yes
C15 O33 H33 111.0(23) yes

loop_
_geom_bond_atom_site_label_1
_geom_bond_atom_site_label_2
_geom_bond_distance
_geom_bond_publ_flag
C1 C2 1.525(3) yes
C1 C27 1.539(3) yes
C1 C26 1.551(3) yes
C1 H1 1.00 ?
C2 O31 1.419(3) yes
C2 C3 1.476(4) yes
C2 H2 1.00 ?
C3 C4 1.197(3) yes
C4 C5 1.416(4) yes
C5 C6 1.334(4) yes
C5 H5 0.95 ?
C6 C7 1.429(4) yes
C6 H6 0.95 ?
C7 C8 1.198(3) yes
C8 C9 1.470(4) yes
C9 C10 1.527(4) yes
C9 C29 1.549(4) yes
C9 H9 1.00 ?
C10 O11 1.474(3) yes
C10 C30 1.520(3) yes
C10 H10 1.00 ?
O11 C12 1.349(3) yes
C12 O32 1.207(3) yes
C12 C13 1.505(4) yes
C13 C30 1.523(3) yes
C13 C14 1.554(4) yes
C13 H13 1.00 ?
C14 C29 1.526(3) yes
C14 C15 1.535(3) yes
C14 H14 1.00 ?
C15 O33 1.428(3) yes
C15 C16 1.467(4) yes
C15 H15 1.00 ?
C16 C17 1.199(3) yes
C17 C18 1.418(4) yes
C18 C19 1.336(4) yes
C18 H18 0.95 ?
C19 C20 1.417(4) yes
C19 H19 0.95 ?
C20 C21 1.202(4) yes
C21 C22 1.474(4) yes
C22 C23 1.538(4) yes
C22 C27 1.544(3) yes
C22 H22 1.00 ?
C23 O24 1.469(3) yes
C23 C28 1.514(4) yes
C23 H23 1.00 ?
O24 C25 1.352(3) yes
C25 O34 1.211(3) yes
C25 C26 1.507(4) yes
C26 C28 1.525(3) yes
C26 H26 1.00 ?
C27 H27A 0.99 ?
C27 H27B 0.99 ?
C28 H28A 0.99 ?
C28 H28B 0.99 ?
C29 H29A 0.99 ?
C29 H29B 0.99 ?
C30 H30A 0.99 ?
C30 H30B 0.99 ?
O31 H31 0.85(3) yes
O33 H33 0.83(3) yes

loop_
_geom_torsion_atom_site_label_1
_geom_torsion_atom_site_label_2
_geom_torsion_atom_site_label_3
_geom_torsion_atom_site_label_4
_geom_torsion
C27 C1 C2 O31 -179.9(2)
C26 C1 C2 O31 -57.5(3)
C27 C1 C2 C3 57.9(3)
C26 C1 C2 C3 -179.7(2)
O31 C2 C3 C4 -8.2(39)
C1 C2 C3 C4 112.0(38)
C2 C3 C4 C5 26.0(66)
C3 C4 C5 C6 -146.2(34)
C4 C5 C6 C7 -2.4(5)
C5 C6 C7 C8 -133.5(40)
C6 C7 C8 C9 -1.6(77)
C7 C8 C9 C10 -62.4(41)
C7 C8 C9 C29 60.1(41)
C8 C9 C10 O11 68.5(2)
C29 C9 C10 O11 -53.4(2)
C8 C9 C10 C30 -179.8(2)
C29 C9 C10 C30 58.3(3)
C30 C10 O11 C12 -27.4(2)
C9 C10 O11 C12 89.6(2)
C10 O11 C12 O32 -178.1(2)
C10 O11 C12 C13 1.0(3)
O32 C12 C13 C30 -155.4(3)
O11 C12 C13 C30 25.6(3)
O32 C12 C13 C14 90.8(3)
O11 C12 C13 C14 -88.2(2)
C12 C13 C14 C29 47.9(3)
C30 C13 C14 C29 -60.7(2)
C12 C13 C14 C15 -76.5(2)
C30 C13 C14 C15 174.9(2)
C29 C14 C15 O33 -176.9(2)
C13 C14 C15 O33 -52.6(2)
C29 C14 C15 C16 62.1(2)
C13 C14 C15 C16 -173.6(2)
O33 C15 C16 C17 -43.5(40)
C14 C15 C16 C17 75.2(40)
C15 C16 C17 C18 66.5(69)
C16 C17 C18 C19 -148.5(44)
C17 C18 C19 C20 -4.2(5)
C18 C19 C20 C21 -160.8(43)
C19 C20 C21 C22 26.5(62)
C20 C21 C22 C23 -58.8(24)
C20 C21 C22 C27 64.2(24)
C21 C22 C23 O24 67.2(3)
C27 C22 C23 O24 -55.1(3)
C21 C22 C23 C28 179.1(2)
C27 C22 C23 C28 56.8(3)
C28 C23 O24 C25 -28.7(2)
C22 C23 O24 C25 88.8(2)
C23 O24 C25 O34 -175.1(2)
C23 O24 C25 C26 2.1(2)
O34 C25 C26 C28 -158.2(3)
O24 C25 C26 C28 24.9(2)
O34 C25 C26 C1 87.2(3)
O24 C25 C26 C1 -89.7(2)
C2 C1 C26 C25 -75.4(3)
C27 C1 C26 C25 47.6(3)
C2 C1 C26 C28 175.4(2)
C27 C1 C26 C28 -61.6(3)
C2 C1 C27 C22 164.4(2)
C26 C1 C27 C22 41.5(3)
C21 C22 C27 C1 -161.6(2)
C23 C22 C27 C1 -39.0(3)
O24 C23 C28 C26 42.3(2)
C22 C23 C28 C26 -72.8(2)
C25 C26 C28 C23 -40.0(2)
C1 C26 C28 C23 74.9(2)
C15 C14 C29 C9 166.6(2)
C13 C14 C29 C9 41.8(3)
C8 C9 C29 C14 -163.2(2)
C10 C9 C29 C14 -40.3(3)
O11 C10 C30 C13 41.5(2)
C9 C10 C30 C13 -73.9(2)
C12 C13 C30 C10 -40.0(2)
C14 C13 C30 C10 73.9(2)
